data_4110175
loop_
_publ_author_name
'Erin M. Forbeck'
'Cory D. Evans'
'John A. Gilleran'
'Pixu Li'
'Madeleine M. Joulli\'e'

_publ_section_title
;
 A Regio- and Stereoselective Approach to Quaternary Centers from Chiral
 Trisubstituted Aziridines
;
_journal_name_full 'Journal of the American Chemical Society'
_journal_page_first 14463
_journal_page_last 14469
_journal_paper_doi 10.1021/ja0758077
_journal_volume 129
_journal_year 2007
_chemical_formula_sum 'C26 H24 N2 O7 S'
_chemical_formula_weight 508.53
_space_group_IT_number 4
_symmetry_cell_setting monoclinic
_symmetry_Int_Tables_number 4
_symmetry_space_group_name_Hall 'P 2yb'
_symmetry_space_group_name_H-M 'P 1 21 1'
_atom_sites_solution_hydrogens geom
_atom_sites_solution_primary direct
_audit_creation_method SHELXL-97
_cell_angle_alpha 90.00
_cell_angle_beta 99.94(2)
_cell_angle_gamma 90.00
_cell_formula_units_Z 2
_cell_length_a 8.551(6)
_cell_length_b 11.819(9)
_cell_length_c 12.611(8)
_cell_measurement_temperature 143(1)
_cell_volume 1255.4(15)
_computing_data_collection 'CrystalClear (Rigaku, 1999)'
_computing_data_reduction 'CrystalClear (Rigaku, 1999)'
_computing_structure_refinement 'SHELXL-97 (Sheldrick, 1997)'
_computing_structure_solution 'SIR97 (Altomare, 1999)'
_diffrn_ambient_temperature 143(1)
_diffrn_measured_fraction_theta_full 0.982
_diffrn_measured_fraction_theta_max 0.982
_diffrn_measurement_device 'CCD Area Detector'
_diffrn_measurement_device_type 'Rigaku Mercury'
_diffrn_measurement_method 'phi and omega rotations'
_diffrn_radiation_monochromator graphite
_diffrn_radiation_source 'rotating anode'
_diffrn_radiation_type MoK\a
_diffrn_radiation_wavelength 0.71073
_diffrn_reflns_av_R_equivalents 0.0242
_diffrn_reflns_av_sigmaI/netI 0.0393
_diffrn_reflns_limit_h_max 10
_diffrn_reflns_limit_h_min -10
_diffrn_reflns_limit_k_max 14
_diffrn_reflns_limit_k_min -12
_diffrn_reflns_limit_l_max 15
_diffrn_reflns_limit_l_min -13
_diffrn_reflns_number 7861
_diffrn_reflns_theta_full 25.20
_diffrn_reflns_theta_max 25.20
_diffrn_reflns_theta_min 2.68
_exptl_absorpt_coefficient_mu 0.177
_exptl_absorpt_correction_T_max 1.0000
_exptl_absorpt_correction_T_min 0.7755
_exptl_absorpt_correction_type multi-scan
_exptl_crystal_density_diffrn 1.345
_exptl_crystal_F_000 532
_exptl_crystal_size_max 0.40
_exptl_crystal_size_mid 0.22
_exptl_crystal_size_min 0.03
_refine_diff_density_max 0.219
_refine_diff_density_min -0.474
_refine_diff_density_rms 0.055
_refine_ls_abs_structure_details 'Flack H D (1983), Acta Cryst. A39, 876-881'
_refine_ls_abs_structure_Flack 0.01(8)
_refine_ls_extinction_method none
_refine_ls_goodness_of_fit_ref 1.130
_refine_ls_hydrogen_treatment constr
_refine_ls_matrix_type full
_refine_ls_number_parameters 328
_refine_ls_number_reflns 3849
_refine_ls_number_restraints 1
_refine_ls_restrained_S_all 1.130
_refine_ls_R_factor_all 0.0411
_refine_ls_R_factor_gt 0.0376
_refine_ls_shift/su_max 0.025
_refine_ls_shift/su_mean 0.001
_refine_ls_structure_factor_coef Fsqd
_refine_ls_weighting_details 'calc w=1/[\s^2^(Fo^2^)+(0.0575P)^2^+0.0740P] where P=(Fo^2^+2Fc^2^)/3'
_refine_ls_weighting_scheme calc
_refine_ls_wR_factor_gt 0.0910
_refine_ls_wR_factor_ref 0.1014
_reflns_number_gt 3585
_reflns_number_total 3849
_reflns_threshold_expression >2sigma(I)
_cod_data_source_file ja0758077si20070808_043211.cif
_cod_data_source_block shelxl
_cod_original_sg_symbol_H-M 'P 21 '
_cod_database_code 4110175

loop_
_symmetry_equiv_pos_as_xyz
'x, y, z'
'-x, y+1/2, -z'

loop_
_atom_site_label
_atom_site_type_symbol
_atom_site_fract_x
_atom_site_fract_y
_atom_site_fract_z
_atom_site_U_iso_or_equiv
_atom_site_adp_type
_atom_site_occupancy
_atom_site_symmetry_multiplicity
_atom_site_calc_flag
_atom_site_refinement_flags
S1 S 0.22820(8) 0.72307(6) -0.15621(5) 0.02452(18) Uani 1 1 d .
O1 O 0.3238(3) 0.47099(18) -0.13264(17) 0.0375(5) Uani 1 1 d .
O2 O 0.3911(3) 0.44320(19) -0.28704(17) 0.0384(6) Uani 1 1 d .
O3 O 0.2017(3) 0.84185(17) -0.15461(16) 0.0320(5) Uani 1 1 d .
O4 O 0.1349(2) 0.65420(17) -0.23656(15) 0.0309(5) Uani 1 1 d .
O5 O 0.2126(2) 0.79821(17) 0.22565(14) 0.0262(4) Uani 1 1 d .
O6 O 0.4217(3) 0.56984(18) 0.11022(16) 0.0353(5) Uani 1 1 d .
O7 O 0.5180(2) 0.73863(17) 0.17119(15) 0.0288(5) Uani 1 1 d .
N1 N 0.3939(3) 0.4979(2) -0.2047(2) 0.0288(6) Uani 1 1 d .
N2 N 0.2025(3) 0.6749(2) -0.04076(18) 0.0249(5) Uani 1 1 d .
C1 C 0.4291(3) 0.7046(2) -0.1672(2) 0.0235(6) Uani 1 1 d .
C2 C 0.4904(3) 0.6012(3) -0.1920(2) 0.0260(6) Uani 1 1 d .
C3 C 0.6438(4) 0.5903(3) -0.2071(2) 0.0347(7) Uani 1 1 d .
H3 H 0.6831 0.5203 -0.2236 0.046 Uiso 1 1 calc R
C4 C 0.7390(4) 0.6842(3) -0.1975(3) 0.0410(9) Uani 1 1 d .
H4 H 0.8441 0.6779 -0.2070 0.055 Uiso 1 1 calc R
C5 C 0.6804(4) 0.7877(3) -0.1739(2) 0.0400(8) Uani 1 1 d .
H5 H 0.7460 0.8510 -0.1679 0.053 Uiso 1 1 calc R
C6 C 0.5258(4) 0.7985(3) -0.1593(2) 0.0314(7) Uani 1 1 d .
H6 H 0.4864 0.8689 -0.1441 0.042 Uiso 1 1 calc R
C7 C 0.2676(3) 0.7357(2) 0.0589(2) 0.0226(6) Uani 1 1 d .
H7 H 0.3024 0.8110 0.0402 0.030 Uiso 1 1 calc R
C8 C 0.1342(3) 0.7489(2) 0.1259(2) 0.0249(7) Uani 1 1 d .
C9 C 0.1210(3) 0.8099(2) 0.3063(2) 0.0248(6) Uani 1 1 d .
C10 C 0.1175(4) 0.7222(3) 0.3787(2) 0.0326(7) Uani 1 1 d .
H10 H 0.1712 0.6548 0.3721 0.043 Uiso 1 1 calc R
C11 C 0.0319(4) 0.7376(3) 0.4612(2) 0.0387(8) Uani 1 1 d .
H11 H 0.0271 0.6789 0.5096 0.052 Uiso 1 1 calc R
C12 C -0.0459(4) 0.8366(3) 0.4738(2) 0.0353(8) Uani 1 1 d .
C13 C -0.0389(4) 0.9229(3) 0.3999(2) 0.0319(7) Uani 1 1 d .
H13 H -0.0919 0.9906 0.4066 0.042 Uiso 1 1 calc R
C14 C 0.0451(3) 0.9098(3) 0.3172(2) 0.0275(6) Uani 1 1 d .
H14 H 0.0501 0.9685 0.2688 0.037 Uiso 1 1 calc R
C15 C 0.4103(3) 0.6706(3) 0.1173(2) 0.0276(7) Uani 1 1 d .
C16 C 0.6601(3) 0.6842(3) 0.2309(2) 0.0332(7) Uani 1 1 d .
H16A H 0.7403 0.7414 0.2536 0.044 Uiso 1 1 calc R
H16B H 0.7022 0.6319 0.1837 0.044 Uiso 1 1 calc R
C17 C 0.6270(3) 0.6217(3) 0.3274(2) 0.0289(7) Uani 1 1 d .
C18 C 0.5436(4) 0.6721(3) 0.3993(3) 0.0443(9) Uani 1 1 d .
H18 H 0.5062 0.7457 0.3872 0.059 Uiso 1 1 calc R
C19 C 0.5157(5) 0.6141(4) 0.4882(3) 0.0561(10) Uani 1 1 d .
H19 H 0.4584 0.6484 0.5357 0.075 Uiso 1 1 calc R
C20 C 0.5718(4) 0.5055(4) 0.5080(3) 0.0497(9) Uani 1 1 d .
H20 H 0.5532 0.4663 0.5685 0.066 Uiso 1 1 calc R
C21 C 0.6550(4) 0.4566(3) 0.4374(3) 0.0463(9) Uani 1 1 d .
H21 H 0.6938 0.3834 0.4497 0.062 Uiso 1 1 calc R
C22 C 0.6819(4) 0.5142(3) 0.3486(2) 0.0368(8) Uani 1 1 d .
H22 H 0.7390 0.4794 0.3012 0.049 Uiso 1 1 calc R
C23 C 0.0055(4) 0.8264(3) 0.0685(2) 0.0325(7) Uani 1 1 d .
H23A H -0.0757 0.8355 0.1118 0.049 Uiso 1 1 calc R
H23B H -0.0399 0.7939 0.0004 0.049 Uiso 1 1 calc R
H23C H 0.0505 0.8988 0.0571 0.049 Uiso 1 1 calc R
C24 C 0.0693(4) 0.6374(3) 0.1431(2) 0.0297(7) Uani 1 1 d .
C25 C 0.0141(4) 0.5472(3) 0.1531(3) 0.0422(8) Uani 1 1 d .
H25 H -0.0293 0.4762 0.1610 0.056 Uiso 1 1 calc R
C26 C -0.1356(5) 0.8530(4) 0.5651(3) 0.0575(11) Uani 1 1 d .
H26A H -0.1764 0.7815 0.5841 0.086 Uiso 1 1 calc R
H26B H -0.2221 0.9044 0.5433 0.086 Uiso 1 1 calc R
H26C H -0.0657 0.8836 0.6261 0.086 Uiso 1 1 calc R
H2 H 0.2085 0.5894 -0.0387 0.040 Uiso 1 1 d .

loop_
_atom_site_aniso_label
_atom_site_aniso_U_11
_atom_site_aniso_U_22
_atom_site_aniso_U_33
_atom_site_aniso_U_23
_atom_site_aniso_U_13
_atom_site_aniso_U_12
S1 0.0210(4) 0.0249(4) 0.0283(4) 0.0014(3) 0.0060(3) 0.0035(3)
O1 0.0388(13) 0.0268(12) 0.0511(13) -0.0020(10) 0.0198(11) -0.0042(10)
O2 0.0427(14) 0.0318(12) 0.0412(12) -0.0113(10) 0.0083(10) -0.0007(11)
O3 0.0376(13) 0.0217(12) 0.0391(11) 0.0037(8) 0.0133(9) 0.0095(10)
O4 0.0228(11) 0.0402(13) 0.0286(10) -0.0055(9) 0.0011(8) -0.0032(10)
O5 0.0230(11) 0.0291(12) 0.0271(10) -0.0047(8) 0.0062(8) -0.0004(9)
O6 0.0396(14) 0.0214(13) 0.0427(12) -0.0013(9) 0.0005(9) 0.0058(10)
O7 0.0192(10) 0.0263(12) 0.0396(11) 0.0013(8) 0.0018(8) -0.0009(9)
N1 0.0247(14) 0.0209(13) 0.0416(15) -0.0019(11) 0.0080(11) 0.0031(11)
N2 0.0268(13) 0.0199(12) 0.0296(12) -0.0004(9) 0.0099(10) -0.0029(11)
C1 0.0196(14) 0.0231(16) 0.0280(14) 0.0038(11) 0.0049(10) 0.0010(13)
C2 0.0237(16) 0.0239(16) 0.0307(15) -0.0012(11) 0.0054(12) -0.0016(13)
C3 0.0250(17) 0.0321(19) 0.0486(18) -0.0085(14) 0.0106(14) 0.0009(15)
C4 0.0227(17) 0.052(2) 0.049(2) 0.0000(16) 0.0090(14) -0.0013(17)
C5 0.0281(18) 0.043(2) 0.0489(19) 0.0036(16) 0.0074(14) -0.0113(18)
C6 0.0282(17) 0.0293(18) 0.0365(16) -0.0018(13) 0.0045(12) -0.0044(14)
C7 0.0232(14) 0.0171(15) 0.0277(13) -0.0023(10) 0.0046(10) 0.0002(13)
C8 0.0206(14) 0.0270(18) 0.0271(14) -0.0036(11) 0.0039(11) -0.0029(12)
C9 0.0237(15) 0.0257(17) 0.0252(14) -0.0048(11) 0.0046(11) -0.0016(13)
C10 0.0338(17) 0.0279(16) 0.0361(15) 0.0008(14) 0.0061(12) 0.0047(16)
C11 0.0423(19) 0.038(2) 0.0367(17) 0.0070(14) 0.0106(14) 0.0009(17)
C12 0.0327(19) 0.045(2) 0.0280(16) -0.0066(13) 0.0060(13) -0.0024(16)
C13 0.0261(17) 0.0327(18) 0.0355(16) -0.0094(13) 0.0017(12) 0.0031(15)
C14 0.0269(16) 0.0257(17) 0.0289(15) -0.0013(11) 0.0018(11) -0.0017(14)
C15 0.0250(17) 0.0268(18) 0.0329(16) 0.0021(12) 0.0104(12) -0.0017(14)
C16 0.0185(15) 0.0378(19) 0.0428(17) 0.0081(13) 0.0039(12) 0.0036(14)
C17 0.0201(15) 0.0281(17) 0.0365(16) -0.0030(12) -0.0005(12) 0.0017(14)
C18 0.048(2) 0.044(2) 0.0421(19) 0.0033(14) 0.0118(15) 0.0137(18)
C19 0.051(2) 0.079(3) 0.042(2) 0.0002(19) 0.0162(17) 0.015(2)
C20 0.044(2) 0.067(3) 0.0373(19) 0.0125(17) 0.0052(15) 0.001(2)
C21 0.049(2) 0.043(2) 0.0442(19) 0.0108(16) 0.0013(17) 0.0056(18)
C22 0.0396(19) 0.037(2) 0.0329(17) -0.0024(13) 0.0030(13) 0.0057(16)
C23 0.0286(17) 0.039(2) 0.0295(16) 0.0003(12) 0.0050(12) 0.0085(15)
C24 0.0249(16) 0.0287(18) 0.0370(17) -0.0046(12) 0.0098(13) -0.0028(14)
C25 0.044(2) 0.035(2) 0.053(2) -0.0087(15) 0.0221(15) -0.0090(17)
C26 0.051(2) 0.080(3) 0.046(2) -0.003(2) 0.0188(17) 0.006(2)

loop_
_atom_type_symbol
_atom_type_description
_atom_type_scat_dispersion_real
_atom_type_scat_dispersion_imag
_atom_type_scat_source
C C 0.0033 0.0016 'International Tables Vol C Tables 4.2.6.8 and 6.1.1.4'
H H 0.0000 0.0000 'International Tables Vol C Tables 4.2.6.8 and 6.1.1.4'
N N 0.0061 0.0033 'International Tables Vol C Tables 4.2.6.8 and 6.1.1.4'
O O 0.0106 0.0060 'International Tables Vol C Tables 4.2.6.8 and 6.1.1.4'
S S 0.1246 0.1234 'International Tables Vol C Tables 4.2.6.8 and 6.1.1.4'

loop_
_geom_angle_atom_site_label_1
_geom_angle_atom_site_label_2
_geom_angle_atom_site_label_3
_geom_angle
O3 S1 O4 120.04(13)
O3 S1 N2 106.77(12)
O4 S1 N2 107.01(13)
O3 S1 C1 106.46(13)
O4 S1 C1 107.84(13)
N2 S1 C1 108.27(12)
C9 O5 C8 116.2(2)
C15 O7 C16 116.2(2)
O1 N1 O2 124.0(3)
O1 N1 C2 118.5(2)
O2 N1 C2 117.5(2)
C7 N2 S1 120.56(19)
C6 C1 C2 118.8(3)
C6 C1 S1 118.4(2)
C2 C1 S1 122.6(2)
C3 C2 C1 121.7(3)
C3 C2 N1 116.2(3)
C1 C2 N1 122.1(2)
C2 C3 C4 118.8(3)
C3 C4 C5 120.5(3)
C6 C5 C4 120.5(3)
C5 C6 C1 119.7(3)
N2 C7 C15 108.7(2)
N2 C7 C8 108.1(2)
C15 C7 C8 113.2(2)
O5 C8 C24 111.5(2)
O5 C8 C23 111.2(2)
C24 C8 C23 110.7(2)
O5 C8 C7 104.0(2)
C24 C8 C7 109.1(2)
C23 C8 C7 110.2(2)
C14 C9 C10 121.1(3)
C14 C9 O5 119.7(2)
C10 C9 O5 119.1(3)
C11 C10 C9 118.1(3)
C12 C11 C10 122.1(3)
C11 C12 C13 118.2(3)
C11 C12 C26 121.5(3)
C13 C12 C26 120.3(3)
C14 C13 C12 120.9(3)
C9 C14 C13 119.6(3)
O6 C15 O7 125.8(3)
O6 C15 C7 122.3(3)
O7 C15 C7 111.8(3)
O7 C16 C17 112.3(2)
C22 C17 C18 118.2(3)
C22 C17 C16 120.9(3)
C18 C17 C16 120.9(3)
C19 C18 C17 120.2(4)
C18 C19 C20 120.7(4)
C21 C20 C19 118.8(3)
C20 C21 C22 120.5(4)
C21 C22 C17 121.6(3)
C25 C24 C8 177.6(3)

loop_
_geom_bond_atom_site_label_1
_geom_bond_atom_site_label_2
_geom_bond_distance
S1 O3 1.423(2)
S1 O4 1.431(2)
S1 N2 1.613(2)
S1 C1 1.761(3)
O1 N1 1.214(3)
O2 N1 1.220(3)
O5 C9 1.394(3)
O5 C8 1.443(3)
O6 C15 1.200(4)
O7 C15 1.319(4)
O7 C16 1.463(4)
N1 C2 1.467(4)
N2 C7 1.471(4)
C1 C6 1.377(4)
C1 C2 1.387(4)
C2 C3 1.364(4)
C3 C4 1.369(5)
C4 C5 1.374(5)
C5 C6 1.372(4)
C7 C15 1.521(4)
C7 C8 1.540(4)
C8 C24 1.460(4)
C8 C23 1.516(4)
C9 C14 1.366(4)
C9 C10 1.385(4)
C10 C11 1.383(4)
C11 C12 1.368(5)
C12 C13 1.390(5)
C12 C26 1.502(4)
C13 C14 1.374(4)
C16 C17 1.492(4)
C17 C22 1.365(5)
C17 C18 1.381(4)
C18 C19 1.370(5)
C19 C20 1.379(6)
C20 C21 1.361(5)
C21 C22 1.364(4)
C24 C25 1.182(5)

loop_
_geom_hbond_atom_site_label_D
_geom_hbond_atom_site_label_H
_geom_hbond_atom_site_label_A
_geom_hbond_distance_DH
_geom_hbond_distance_HA
_geom_hbond_distance_DA
_geom_hbond_angle_DHA
N2 H2 O1 1.01 2.18 2.940(3) 130.8
